data_7718937
loop_
_publ_author_name
'Kracht, Felix'
'Mayer, Sophie'
'Maichle-M&#xf6;ssmer, C&#xe4;cilia'
'Anwander, Reiner'

_publ_section_title
;
 Reactivity of titanium pyrazolates towards CO<sub>2</sub>, CS<sub>2</sub>
 and N<sub>2</sub>O.
;
_journal_issue 28
_journal_name_full 'Dalton transactions (Cambridge, England : 2003)'
_journal_page_first 10890
_journal_page_last 10897
_journal_paper_doi 10.1039/d5dt00957j
_journal_volume 54
_journal_year 2025
_chemical_formula_sum 'C41 H50 N12 O9 Ti2'
_chemical_formula_weight 950.73
_chemical_properties_physical Air-sensitive,Moisture-sensitive
_space_group_crystal_system monoclinic
_space_group_IT_number 14
_space_group_name_Hall '-P 2yn'
_space_group_name_H-M_alt 'P 1 21/n 1'
_atom_sites_solution_hydrogens geom
_audit_creation_method SHELXL-2014/7
_audit_update_record
;
2025-02-14 deposited with the CCDC.	2025-06-23 downloaded from the CCDC.
;
_cell_angle_alpha 90
_cell_angle_beta 92.721(3)
_cell_angle_gamma 90
_cell_formula_units_Z 4
_cell_length_a 12.0147(16)
_cell_length_b 12.7078(17)
_cell_length_c 29.572(4)
_cell_measurement_reflns_used 4975
_cell_measurement_temperature 100(2)
_cell_measurement_theta_max 22.52
_cell_measurement_theta_min 2.334
_cell_volume 4510.0(10)
_computing_cell_refinement 'SAINT V8.38A (Bruker AXS Inc., 2017)'
_computing_data_collection 'APEX3 v2017.3-0 (Bruker AXS)'
_computing_data_reduction 'SAINT V8.38A (Bruker AXS Inc., 2017)'
_computing_structure_refinement 'SHELXL-2014/7 (Sheldrick, 2014)'
_computing_structure_solution 'XT, VERSION 2014/5,SHELXS-13 (Sheldrick 2008)'
_diffrn_ambient_temperature 100(2)
_diffrn_measured_fraction_theta_full 1.000
_diffrn_measured_fraction_theta_max 0.998
_diffrn_measurement_device_type 'Bruker APEX II DUO'
_diffrn_measurement_method 'omega scans'
_diffrn_radiation_type MoK\a
_diffrn_radiation_wavelength 0.71073
_diffrn_reflns_av_R_equivalents 0.1013
_diffrn_reflns_av_unetI/netI 0.0699
_diffrn_reflns_Laue_measured_fraction_full 1.000
_diffrn_reflns_Laue_measured_fraction_max 0.998
_diffrn_reflns_limit_h_max 15
_diffrn_reflns_limit_h_min -15
_diffrn_reflns_limit_k_max 16
_diffrn_reflns_limit_k_min -16
_diffrn_reflns_limit_l_max 37
_diffrn_reflns_limit_l_min -37
_diffrn_reflns_number 64412
_diffrn_reflns_point_group_measured_fraction_full 1.000
_diffrn_reflns_point_group_measured_fraction_max 0.998
_diffrn_reflns_theta_full 25.242
_diffrn_reflns_theta_max 27.143
_diffrn_reflns_theta_min 1.379
_diffrn_source 'ImuS-focus sealed tube'
_exptl_absorpt_coefficient_mu 0.421
_exptl_absorpt_correction_type multi-scan
_exptl_absorpt_process_details 'sadabs V2012/1 (Bruker AXS Inc.)'
_exptl_crystal_colour yellow
_exptl_crystal_density_diffrn 1.400
_exptl_crystal_description plate
_exptl_crystal_F_000 1984
_exptl_crystal_size_max 0.183
_exptl_crystal_size_mid 0.151
_exptl_crystal_size_min 0.053
_exptl_transmission_factor_max 0.7455
_exptl_transmission_factor_min 0.6751
_refine_diff_density_max 0.392
_refine_diff_density_min -0.452
_refine_diff_density_rms 0.070
_refine_ls_extinction_method none
_refine_ls_goodness_of_fit_ref 1.017
_refine_ls_hydrogen_treatment constr
_refine_ls_matrix_type full
_refine_ls_number_parameters 655
_refine_ls_number_reflns 9977
_refine_ls_number_restraints 369
_refine_ls_restrained_S_all 1.009
_refine_ls_R_factor_all 0.0931
_refine_ls_R_factor_gt 0.0502
_refine_ls_shift/su_max 0.001
_refine_ls_shift/su_mean 0.000
_refine_ls_structure_factor_coef Fsqd
_refine_ls_weighting_details 'w=1/[\s^2^(Fo^2^)+(0.0523P)^2^+2.3774P] where P=(Fo^2^+2Fc^2^)/3'
_refine_ls_weighting_scheme calc
_refine_ls_wR_factor_gt 0.1115
_refine_ls_wR_factor_ref 0.1316
_reflns_Friedel_coverage 0.000
_reflns_number_gt 6418
_reflns_number_total 9977
_reflns_threshold_expression 'I > 2\s(I)'
_cod_data_source_file d5dt00957j2.cif
_cod_data_source_block 2_mo_fk156_0m
_cod_depositor_comments 'Adding full bibliography for 7718936--7718941.cif.'
_cod_original_cell_volume 4510.0(11)
_cod_original_sg_symbol_H-M 'P 21/n'
_cod_database_code 7718937
_shelx_shelxl_version_number 2014/7
_shelx_space_group_comment
;
The symmetry employed for this shelxl refinement is uniquely defined
by the following loop, which should always be used as a source of
symmetry information in preference to the above space-group names.
They are only intended as comments.
;
_shelx_estimated_absorpt_t_min 0.927
_shelx_estimated_absorpt_t_max 0.978

loop_
_space_group_symop_operation_xyz
'x, y, z'
'-x+1/2, y+1/2, -z+1/2'
'-x, -y, -z'
'x-1/2, -y-1/2, z-1/2'

loop_
_atom_site_label
_atom_site_type_symbol
_atom_site_fract_x
_atom_site_fract_y
_atom_site_fract_z
_atom_site_U_iso_or_equiv
_atom_site_adp_type
_atom_site_occupancy
_atom_site_site_symmetry_order
_atom_site_calc_flag
_atom_site_refinement_flags_posn
_atom_site_refinement_flags_adp
_atom_site_refinement_flags_occupancy
_atom_site_disorder_assembly
_atom_site_disorder_group
C1 C 0.3824(2) 0.8048(2) 0.22722(11) 0.0307(7) Uani 1 1 d . . . . .
C2 C 0.2729(2) 0.8280(2) 0.21158(11) 0.0340(7) Uani 1 1 d . . . . .
H2 H 0.2506 0.8834 0.1916 0.041 Uiso 1 1 calc R U . . .
C3 C 0.2049(2) 0.7564(2) 0.23029(10) 0.0294(7) Uani 1 1 d . . . . .
C4 C 0.4846(3) 0.8641(2) 0.21626(13) 0.0430(9) Uani 1 1 d . . . . .
H4A H 0.5323 0.8193 0.1984 0.064 Uiso 1 1 calc R U . . .
H4B H 0.5253 0.8847 0.2444 0.064 Uiso 1 1 calc R U . . .
H4C H 0.4636 0.9272 0.1988 0.064 Uiso 1 1 calc R U . . .
C5 C 0.0816(2) 0.7446(2) 0.22599(12) 0.0370(8) Uani 1 1 d . . . . .
H5A H 0.0489 0.8066 0.2108 0.055 Uiso 1 1 calc R U . . .
H5B H 0.0520 0.7378 0.2562 0.055 Uiso 1 1 calc R U . . .
H5C H 0.0626 0.6816 0.2081 0.055 Uiso 1 1 calc R U . . .
C6 C 0.2489(2) 0.6093(2) 0.28661(10) 0.0245(6) Uani 1 1 d . . . . .
C7 C 0.7085(2) 0.7502(2) 0.26191(10) 0.0289(7) Uani 1 1 d . . . . .
C8 C 0.7702(2) 0.7467(2) 0.22318(10) 0.0305(7) Uani 1 1 d . . . . .
H8 H 0.8334 0.7887 0.2175 0.037 Uiso 1 1 calc R U . . .
C9 C 0.7233(2) 0.6717(2) 0.19476(10) 0.0283(7) Uani 1 1 d . . . . .
C10 C 0.7285(3) 0.8160(3) 0.30286(12) 0.0479(9) Uani 1 1 d . . . . .
H10A H 0.7969 0.8569 0.3000 0.072 Uiso 1 1 calc R U . . .
H10B H 0.7363 0.7706 0.3296 0.072 Uiso 1 1 calc R U . . .
H10C H 0.6655 0.8640 0.3060 0.072 Uiso 1 1 calc R U . . .
C11 C 0.7563(3) 0.6340(3) 0.14953(11) 0.0418(8) Uani 1 1 d . . . . .
H11A H 0.6965 0.6493 0.1268 0.063 Uiso 1 1 calc R U . . .
H11B H 0.7695 0.5579 0.1508 0.063 Uiso 1 1 calc R U . . .
H11C H 0.8247 0.6699 0.1413 0.063 Uiso 1 1 calc R U . . .
C12 C 0.5603(2) 0.5468(2) 0.20677(10) 0.0258(6) Uani 1 1 d . . . . .
C13 C 0.5374(2) 0.4208(2) 0.37106(10) 0.0268(6) Uani 1 1 d . . . . .
C14 C 0.6511(2) 0.4094(2) 0.37896(10) 0.0313(7) Uani 1 1 d . . . . .
H14 H 0.6871 0.3625 0.4000 0.038 Uiso 1 1 calc R U . . .
C15 C 0.7031(2) 0.4792(2) 0.35057(10) 0.0300(7) Uani 1 1 d . . . . .
C16 C 0.4405(3) 0.3707(2) 0.39227(11) 0.0356(7) Uani 1 1 d . . . . .
H16A H 0.3731 0.4121 0.3851 0.053 Uiso 1 1 calc R U . . .
H16B H 0.4543 0.3680 0.4252 0.053 Uiso 1 1 calc R U . . .
H16C H 0.4303 0.2991 0.3805 0.053 Uiso 1 1 calc R U . . .
C17 C 0.8226(3) 0.5055(3) 0.34693(13) 0.0472(9) Uani 1 1 d . . . . .
H17A H 0.8352 0.5309 0.3163 0.071 Uiso 1 1 calc R U . . .
H17B H 0.8680 0.4426 0.3532 0.071 Uiso 1 1 calc R U . . .
H17C H 0.8437 0.5605 0.3689 0.071 Uiso 1 1 calc R U . . .
C18 C 0.3823(2) 0.8577(2) 0.48865(10) 0.0272(6) Uani 1 1 d . . . . .
C19 C 0.3409(2) 0.9554(2) 0.50148(11) 0.0324(7) Uani 1 1 d . . . . .
H19 H 0.3016 0.9698 0.5279 0.039 Uiso 1 1 calc R U . . .
C20 C 0.3671(2) 1.0264(2) 0.46915(10) 0.0285(7) Uani 1 1 d . . . . .
C21 C 0.3766(3) 0.7551(2) 0.51323(11) 0.0373(8) Uani 1 1 d . . . . .
H21A H 0.3008 0.7268 0.5098 0.056 Uiso 1 1 calc R U . . .
H21B H 0.3963 0.7661 0.5454 0.056 Uiso 1 1 calc R U . . .
H21C H 0.4290 0.7052 0.5006 0.056 Uiso 1 1 calc R U . . .
C22 C 0.3416(3) 1.1406(2) 0.46477(11) 0.0371(8) Uani 1 1 d . . . . .
H22A H 0.3169 1.1563 0.4334 0.056 Uiso 1 1 calc R U . . .
H22B H 0.4086 1.1815 0.4729 0.056 Uiso 1 1 calc R U . . .
H22C H 0.2824 1.1591 0.4850 0.056 Uiso 1 1 calc R U . . .
C23 C 0.4772(2) 1.0030(2) 0.39760(10) 0.0244(6) Uani 1 1 d . . . . .
C24 C 0.2531(2) 0.8732(2) 0.34328(10) 0.0297(7) Uani 1 1 d . . . . .
C25 C 0.1421(2) 0.8410(2) 0.34373(11) 0.0342(7) Uani 1 1 d . . . . .
H25 H 0.0803 0.8753 0.3289 0.041 Uiso 1 1 calc R U . . .
C26 C 0.1380(2) 0.7521(2) 0.36905(11) 0.0330(7) Uani 1 1 d . . . . .
C27 C 0.2968(3) 0.9654(3) 0.31852(11) 0.0405(8) Uani 1 1 d . . . . .
H27A H 0.3719 0.9495 0.3088 0.061 Uiso 1 1 calc R U . . .
H27B H 0.2998 1.0269 0.3385 0.061 Uiso 1 1 calc R U . . .
H27C H 0.2476 0.9804 0.2919 0.061 Uiso 1 1 calc R U . . .
C28 C 0.0422(3) 0.6820(3) 0.37867(12) 0.0435(9) Uani 1 1 d . . . . .
H28A H -0.0259 0.7095 0.3634 0.065 Uiso 1 1 calc R U . . .
H28B H 0.0328 0.6796 0.4114 0.065 Uiso 1 1 calc R U . . .
H28C H 0.0569 0.6109 0.3676 0.065 Uiso 1 1 calc R U . . .
C29 C 0.2909(2) 0.6479(2) 0.41037(10) 0.0296(7) Uani 1 1 d . . . . .
C30 C 0.7640(2) 0.7856(2) 0.42938(10) 0.0268(6) Uani 1 1 d . . . . .
C31 C 0.7845(2) 0.6962(2) 0.45596(10) 0.0294(7) Uani 1 1 d . . . . .
H31 H 0.8531 0.6766 0.4709 0.035 Uiso 1 1 calc R U . . .
C32 C 0.6833(2) 0.6411(2) 0.45618(10) 0.0271(6) Uani 1 1 d . . . . .
C33 C 0.8405(3) 0.8742(3) 0.41926(11) 0.0384(8) Uani 1 1 d . . . . .
H33A H 0.8802 0.8578 0.3919 0.058 Uiso 1 1 calc R U . . .
H33B H 0.8944 0.8842 0.4448 0.058 Uiso 1 1 calc R U . . .
H33C H 0.7971 0.9389 0.4144 0.058 Uiso 1 1 calc R U . . .
C34 C 0.6535(3) 0.5421(2) 0.48018(11) 0.0357(7) Uani 1 1 d . . . . .
H34A H 0.5752 0.5248 0.4729 0.054 Uiso 1 1 calc R U . . .
H34B H 0.6647 0.5522 0.5129 0.054 Uiso 1 1 calc R U . . .
H34C H 0.7009 0.4844 0.4705 0.054 Uiso 1 1 calc R U . . .
N1 N 0.27355(18) 0.69217(18) 0.25620(8) 0.0239(5) Uani 1 1 d . . . . .
N2 N 0.38317(18) 0.72153(17) 0.25458(8) 0.0242(5) Uani 1 1 d . . . . .
N3 N 0.63403(18) 0.63382(17) 0.21684(8) 0.0241(5) Uani 1 1 d . . . . .
N4 N 0.62435(18) 0.68151(18) 0.25791(8) 0.0241(5) Uani 1 1 d . . . . .
N5 N 0.62377(19) 0.52802(18) 0.32532(8) 0.0268(5) Uani 1 1 d . . . . .
N6 N 0.52324(19) 0.49224(18) 0.33791(8) 0.0276(6) Uani 1 1 d . . . . .
N7 N 0.42436(18) 0.97122(17) 0.43811(8) 0.0240(5) Uani 1 1 d . . . . .
N8 N 0.43322(18) 0.86717(17) 0.44988(8) 0.0239(5) Uani 1 1 d . . . . .
N9 N 0.24437(19) 0.73296(18) 0.38383(8) 0.0274(5) Uani 1 1 d . . . . .
N10 N 0.31708(19) 0.80637(18) 0.36814(8) 0.0268(5) Uani 1 1 d . . . . .
N11 N 0.60900(19) 0.69566(18) 0.43092(8) 0.0261(5) Uani 1 1 d . . . . .
N12 N 0.65746(19) 0.78343(18) 0.41462(8) 0.0266(5) Uani 1 1 d . . . . .
O1 O 0.33741(15) 0.57184(14) 0.30707(6) 0.0245(4) Uani 1 1 d . . . . .
O2 O 0.15363(16) 0.58209(15) 0.29082(7) 0.0313(5) Uani 1 1 d . . . . .
O3 O 0.49401(15) 0.53014(14) 0.23862(6) 0.0244(4) Uani 1 1 d . . . . .
O4 O 0.56811(17) 0.50069(16) 0.17131(7) 0.0368(5) Uani 1 1 d . . . . .
O5 O 0.39825(16) 0.65645(15) 0.41619(7) 0.0296(5) Uani 1 1 d . . . . .
O6 O 0.23130(17) 0.58102(17) 0.42484(8) 0.0405(6) Uani 1 1 d . . . . .
O7 O 0.51056(16) 0.92439(14) 0.37516(6) 0.0259(4) Uani 1 1 d . . . . .
O8 O 0.48482(17) 1.09634(15) 0.38935(7) 0.0330(5) Uani 1 1 d . . . . .
O9 O 0.51215(15) 0.72121(14) 0.33736(6) 0.0245(4) Uani 1 1 d . . . . .
Ti1 Ti 0.49393(4) 0.61434(4) 0.29690(2) 0.02246(13) Uani 1 1 d . . . . .
Ti2 Ti 0.49107(4) 0.77257(4) 0.39266(2) 0.02280(13) Uani 1 1 d . . . . .
C1_1 C 0.0427(7) 0.0762(6) 0.4354(3) 0.086(3) Uani 0.557(7) 1 d D U P A 1
H1A_1 H -0.0098 0.0485 0.4119 0.129 Uiso 0.557(7) 1 calc R U P A 1
H1B_1 H 0.0321 0.0396 0.4640 0.129 Uiso 0.557(7) 1 calc R U P A 1
H1C_1 H 0.1191 0.0652 0.4262 0.129 Uiso 0.557(7) 1 calc R U P A 1
C2_1 C 0.0228(7) 0.1894(7) 0.4413(3) 0.0575(19) Uani 0.557(7) 1 d D U P A 1
C3_1 C -0.0521(11) 0.2273(8) 0.4716(4) 0.064(2) Uani 0.557(7) 1 d D U P A 1
H3_1 H -0.0957 0.1789 0.4877 0.076 Uiso 0.557(7) 1 calc R U P A 1
C4_1 C -0.0646(16) 0.3346(9) 0.4790(6) 0.058(2) Uani 0.557(7) 1 d D U P A 1
H4_1 H -0.1113 0.3593 0.5017 0.070 Uiso 0.557(7) 1 calc R U P A 1
C5_1 C -0.0074(11) 0.4056(8) 0.4523(4) 0.056(2) Uani 0.557(7) 1 d D U P A 1
H5_1 H -0.0188 0.4791 0.4556 0.067 Uiso 0.557(7) 1 calc R U P A 1
C6_1 C 0.0665(8) 0.3685(7) 0.4209(3) 0.0530(19) Uani 0.557(7) 1 d D U P A 1
H6_1 H 0.1077 0.4162 0.4035 0.064 Uiso 0.557(7) 1 calc R U P A 1
C7_1 C 0.0786(7) 0.2620(7) 0.4156(3) 0.0529(18) Uani 0.557(7) 1 d D U P A 1
H7_1 H 0.1271 0.2369 0.3936 0.064 Uiso 0.557(7) 1 calc R U P A 1
C1_2 C 0.1197(9) 0.1632(10) 0.3817(4) 0.097(4) Uani 0.443(7) 1 d D U P A 2
H1A_2 H 0.0802 0.1692 0.3521 0.145 Uiso 0.443(7) 1 calc R U P A 2
H1B_2 H 0.1273 0.0887 0.3900 0.145 Uiso 0.443(7) 1 calc R U P A 2
H1C_2 H 0.1937 0.1950 0.3804 0.145 Uiso 0.443(7) 1 calc R U P A 2
C2_2 C 0.0538(8) 0.2202(11) 0.4172(4) 0.078(3) Uani 0.443(7) 1 d D U P A 2
C3_2 C -0.0100(10) 0.1730(11) 0.4493(5) 0.082(3) Uani 0.443(7) 1 d D U P A 2
H3_2 H -0.0169 0.0985 0.4500 0.098 Uiso 0.443(7) 1 calc R U P A 2
C4_2 C -0.0649(14) 0.2349(12) 0.4811(6) 0.083(3) Uani 0.443(7) 1 d D U P A 2
H4_2 H -0.1019 0.2023 0.5051 0.100 Uiso 0.443(7) 1 calc R U P A 2
C5_2 C -0.064(2) 0.3429(13) 0.4771(9) 0.081(4) Uani 0.443(7) 1 d D U P A 2
H5_2 H -0.1108 0.3849 0.4949 0.097 Uiso 0.443(7) 1 calc R U P A 2
C6_2 C 0.0049(16) 0.3892(12) 0.4470(7) 0.083(4) Uani 0.443(7) 1 d D U P A 2
H6_2 H 0.0136 0.4635 0.4467 0.100 Uiso 0.443(7) 1 calc R U P A 2
C7_2 C 0.0620(11) 0.3273(11) 0.4168(5) 0.081(3) Uani 0.443(7) 1 d D U P A 2
H7_2 H 0.1077 0.3603 0.3956 0.097 Uiso 0.443(7) 1 calc R U P A 2

loop_
_atom_site_aniso_label
_atom_site_aniso_U_11
_atom_site_aniso_U_22
_atom_site_aniso_U_33
_atom_site_aniso_U_23
_atom_site_aniso_U_13
_atom_site_aniso_U_12
C1 0.0277(15) 0.0228(15) 0.0419(19) 0.0051(14) 0.0042(14) 0.0021(12)
C2 0.0339(17) 0.0254(17) 0.0428(19) 0.0064(14) 0.0019(14) 0.0062(13)
C3 0.0290(16) 0.0230(15) 0.0358(18) 0.0019(13) -0.0015(13) 0.0031(12)
C4 0.0321(17) 0.0273(18) 0.071(3) 0.0214(17) 0.0144(17) 0.0035(14)
C5 0.0267(16) 0.0339(18) 0.050(2) 0.0033(15) -0.0062(15) 0.0009(13)
C6 0.0272(15) 0.0202(14) 0.0261(16) -0.0057(12) 0.0009(12) -0.0018(12)
C7 0.0253(15) 0.0276(16) 0.0335(18) 0.0005(13) -0.0005(13) -0.0043(12)
C8 0.0227(15) 0.0313(17) 0.0378(18) 0.0048(14) 0.0041(13) -0.0035(12)
C9 0.0245(15) 0.0237(16) 0.0373(18) 0.0038(13) 0.0081(13) 0.0006(12)
C10 0.047(2) 0.053(2) 0.044(2) -0.0103(18) 0.0076(17) -0.0278(18)
C11 0.0410(19) 0.038(2) 0.048(2) -0.0051(16) 0.0222(16) -0.0034(15)
C12 0.0230(14) 0.0190(15) 0.0353(18) 0.0004(13) 0.0001(13) 0.0034(11)
C13 0.0355(16) 0.0187(14) 0.0263(16) -0.0023(12) 0.0008(13) 0.0035(12)
C14 0.0362(17) 0.0282(17) 0.0293(17) 0.0004(13) -0.0019(13) 0.0111(13)
C15 0.0267(15) 0.0297(16) 0.0332(17) -0.0077(14) -0.0015(13) 0.0085(13)
C16 0.0443(19) 0.0275(17) 0.0353(18) 0.0073(14) 0.0050(15) 0.0006(14)
C17 0.0275(17) 0.057(2) 0.057(2) -0.0023(19) 0.0017(16) 0.0075(16)
C18 0.0276(15) 0.0286(16) 0.0256(16) 0.0030(12) 0.0029(12) -0.0032(12)
C19 0.0327(16) 0.0347(18) 0.0302(17) -0.0030(14) 0.0060(13) 0.0012(14)
C20 0.0266(15) 0.0283(16) 0.0302(17) -0.0075(13) -0.0039(13) 0.0017(12)
C21 0.0418(19) 0.0382(19) 0.0320(18) 0.0091(14) 0.0034(15) -0.0035(15)
C22 0.0405(18) 0.0263(17) 0.044(2) -0.0053(14) 0.0014(15) 0.0077(14)
C23 0.0240(14) 0.0228(15) 0.0262(16) 0.0040(12) -0.0024(12) -0.0006(11)
C24 0.0358(16) 0.0243(16) 0.0287(17) -0.0019(13) -0.0011(13) 0.0048(13)
C25 0.0277(16) 0.0307(17) 0.044(2) -0.0049(15) -0.0026(14) 0.0097(13)
C26 0.0250(15) 0.0366(19) 0.0372(19) -0.0056(14) -0.0005(13) 0.0039(13)
C27 0.046(2) 0.0319(18) 0.042(2) 0.0082(15) -0.0076(16) 0.0007(15)
C28 0.0270(17) 0.049(2) 0.054(2) 0.0008(18) 0.0027(15) 0.0018(15)
C29 0.0281(15) 0.0276(16) 0.0326(17) 0.0028(13) -0.0016(13) -0.0007(13)
C30 0.0241(14) 0.0313(17) 0.0250(15) -0.0030(13) 0.0029(12) -0.0015(12)
C31 0.0238(15) 0.0402(18) 0.0243(16) -0.0028(13) 0.0017(12) 0.0058(13)
C32 0.0336(16) 0.0247(15) 0.0234(16) -0.0017(12) 0.0063(13) 0.0029(12)
C33 0.0327(17) 0.0397(19) 0.043(2) -0.0009(15) 0.0042(15) -0.0076(14)
C34 0.0446(19) 0.0281(17) 0.0344(18) 0.0029(14) 0.0028(15) 0.0057(14)
N1 0.0183(11) 0.0229(12) 0.0302(14) 0.0013(10) 0.0000(10) -0.0016(9)
N2 0.0212(12) 0.0206(12) 0.0308(14) 0.0005(10) 0.0024(10) -0.0022(9)
N3 0.0228(12) 0.0204(12) 0.0295(14) -0.0015(10) 0.0043(10) -0.0004(9)
N4 0.0242(12) 0.0206(12) 0.0274(13) -0.0007(10) 0.0003(10) 0.0000(10)
N5 0.0246(12) 0.0213(12) 0.0343(14) 0.0003(11) 0.0003(11) 0.0003(10)
N6 0.0241(12) 0.0241(13) 0.0346(15) 0.0041(11) 0.0002(11) -0.0021(10)
N7 0.0243(12) 0.0196(12) 0.0280(13) 0.0018(10) 0.0000(10) 0.0000(10)
N8 0.0270(12) 0.0162(12) 0.0285(14) 0.0048(10) 0.0016(10) -0.0009(9)
N9 0.0278(13) 0.0255(13) 0.0290(14) 0.0017(11) 0.0011(10) 0.0020(10)
N10 0.0249(12) 0.0269(13) 0.0285(13) -0.0014(11) -0.0001(10) 0.0035(10)
N11 0.0270(12) 0.0227(13) 0.0286(14) 0.0003(10) 0.0033(10) -0.0013(10)
N12 0.0262(12) 0.0237(13) 0.0295(14) 0.0003(10) -0.0018(10) 0.0013(10)
O1 0.0232(10) 0.0218(10) 0.0284(11) 0.0034(8) 0.0011(8) -0.0027(8)
O2 0.0220(10) 0.0272(11) 0.0446(13) 0.0021(9) 0.0005(9) -0.0047(8)
O3 0.0228(10) 0.0198(10) 0.0309(11) -0.0007(8) 0.0035(9) -0.0011(8)
O4 0.0402(13) 0.0317(12) 0.0395(13) -0.0134(10) 0.0113(10) -0.0076(10)
O5 0.0289(11) 0.0231(11) 0.0369(12) 0.0047(9) 0.0019(9) -0.0002(8)
O6 0.0307(12) 0.0404(13) 0.0502(15) 0.0136(11) 0.0013(10) -0.0091(10)
O7 0.0306(11) 0.0193(10) 0.0282(11) 0.0031(8) 0.0061(9) 0.0007(8)
O8 0.0414(12) 0.0180(11) 0.0400(13) 0.0047(9) 0.0071(10) -0.0015(9)
O9 0.0221(10) 0.0223(10) 0.0290(11) 0.0023(8) 0.0001(8) -0.0003(8)
Ti1 0.0211(2) 0.0185(3) 0.0277(3) 0.0015(2) 0.0008(2) -0.0015(2)
Ti2 0.0240(3) 0.0170(3) 0.0275(3) 0.0019(2) 0.0035(2) -0.0001(2)
C1_1 0.074(5) 0.058(3) 0.122(7) 0.000(3) -0.036(5) -0.002(3)
C2_1 0.055(4) 0.057(3) 0.058(4) 0.011(2) -0.015(3) -0.004(2)
C3_1 0.056(4) 0.070(4) 0.064(4) 0.009(3) -0.012(4) -0.002(3)
C4_1 0.043(4) 0.070(4) 0.059(4) 0.009(3) -0.019(4) 0.001(3)
C5_1 0.051(4) 0.062(4) 0.052(4) 0.003(3) -0.014(3) 0.003(3)
C6_1 0.054(4) 0.052(3) 0.051(4) 0.005(2) -0.013(3) 0.001(3)
C7_1 0.052(4) 0.052(3) 0.053(4) 0.005(2) -0.014(3) 0.001(3)
C1_2 0.077(6) 0.100(8) 0.110(7) -0.021(6) -0.020(5) 0.002(5)
C2_2 0.053(5) 0.081(5) 0.095(6) -0.012(4) -0.035(4) -0.002(4)
C3_2 0.052(5) 0.085(6) 0.104(6) -0.005(4) -0.031(4) 0.003(4)
C4_2 0.054(6) 0.090(6) 0.103(6) -0.005(4) -0.033(5) 0.007(4)
C5_2 0.057(6) 0.089(6) 0.093(7) -0.005(5) -0.035(5) 0.009(4)
C6_2 0.068(6) 0.087(6) 0.091(7) -0.009(5) -0.032(5) 0.005(4)
C7_2 0.066(5) 0.082(6) 0.092(6) -0.011(4) -0.031(5) -0.002(4)

loop_
_atom_type_symbol
_atom_type_description
_atom_type_scat_dispersion_real
_atom_type_scat_dispersion_imag
_atom_type_scat_source
C C 0.0033 0.0016 'International Tables Vol C Tables 4.2.6.8 and 6.1.1.4'
H H 0.0000 0.0000 'International Tables Vol C Tables 4.2.6.8 and 6.1.1.4'
N N 0.0061 0.0033 'International Tables Vol C Tables 4.2.6.8 and 6.1.1.4'
O O 0.0106 0.0060 'International Tables Vol C Tables 4.2.6.8 and 6.1.1.4'
Ti Ti 0.2776 0.4457 'International Tables Vol C Tables 4.2.6.8 and 6.1.1.4'

loop_
_geom_angle_atom_site_label_1
_geom_angle_atom_site_label_2
_geom_angle_atom_site_label_3
_geom_angle
_geom_angle_site_symmetry_1
_geom_angle_site_symmetry_3
_geom_angle_publ_flag
N2 C1 C2 110.2(3) . . ?
N2 C1 C4 123.5(3) . . ?
C2 C1 C4 126.3(3) . . ?
C3 C2 C1 107.3(3) . . ?
C2 C3 N1 105.7(2) . . ?
C2 C3 C5 130.4(3) . . ?
N1 C3 C5 123.9(3) . . ?
O2 C6 O1 127.6(3) . . ?
O2 C6 N1 120.2(3) . . ?
O1 C6 N1 112.2(2) . . ?
N4 C7 C8 109.6(3) . . ?
N4 C7 C10 122.2(3) . . ?
C8 C7 C10 128.2(3) . . ?
C9 C8 C7 107.9(3) . . ?
N3 C9 C8 105.1(3) . . ?
N3 C9 C11 124.2(3) . . ?
C8 C9 C11 130.8(3) . . ?
O4 C12 O3 129.4(3) . . ?
O4 C12 N3 118.7(3) . . ?
O3 C12 N3 111.9(2) . . ?
N6 C13 C14 106.5(3) . . ?
N6 C13 C16 121.5(3) . . ?
C14 C13 C16 132.0(3) . . ?
C13 C14 C15 107.4(3) . . ?
N5 C15 C14 107.8(3) . . ?
N5 C15 C17 121.5(3) . . ?
C14 C15 C17 130.7(3) . . ?
N8 C18 C19 109.7(3) . . ?
N8 C18 C21 122.1(3) . . ?
C19 C18 C21 128.1(3) . . ?
C20 C19 C18 107.5(3) . . ?
C19 C20 N7 105.8(3) . . ?
C19 C20 C22 130.8(3) . . ?
N7 C20 C22 123.4(3) . . ?
O8 C23 O7 129.2(3) . . ?
O8 C23 N7 118.8(3) . . ?
O7 C23 N7 112.0(2) . . ?
N10 C24 C25 109.4(3) . . ?
N10 C24 C27 124.1(3) . . ?
C25 C24 C27 126.5(3) . . ?
C26 C25 C24 108.0(3) . . ?
N9 C26 C25 105.6(3) . . ?
N9 C26 C28 123.8(3) . . ?
C25 C26 C28 130.5(3) . . ?
O6 C29 O5 128.1(3) . . ?
O6 C29 N9 120.3(3) . . ?
O5 C29 N9 111.7(2) . . ?
N12 C30 C31 107.9(2) . . ?
N12 C30 C33 122.8(3) . . ?
C31 C30 C33 129.3(3) . . ?
C30 C31 C32 106.2(3) . . ?
N11 C32 C31 107.2(3) . . ?
N11 C32 C34 122.3(3) . . ?
C31 C32 C34 130.5(3) . . ?
C3 N1 N2 111.8(2) . . ?
C3 N1 C6 131.0(2) . . ?
N2 N1 C6 116.9(2) . . ?
C1 N2 N1 105.0(2) . . ?
C1 N2 Ti1 143.88(19) . . ?
N1 N2 Ti1 111.12(16) . . ?
N4 N3 C9 111.7(2) . . ?
N4 N3 C12 116.6(2) . . ?
C9 N3 C12 131.3(2) . . ?
C7 N4 N3 105.8(2) . . ?
C7 N4 Ti1 140.7(2) . . ?
N3 N4 Ti1 113.12(16) . . ?
C15 N5 N6 108.1(2) . . ?
C15 N5 Ti1 170.1(2) . . ?
N6 N5 Ti1 67.87(14) . . ?
C13 N6 N5 110.1(2) . . ?
C13 N6 Ti1 170.3(2) . . ?
N5 N6 Ti1 72.90(14) . . ?
C20 N7 N8 111.1(2) . . ?
C20 N7 C23 132.1(2) . . ?
N8 N7 C23 116.8(2) . . ?
C18 N8 N7 105.9(2) . . ?
C18 N8 Ti2 141.55(19) . . ?
N7 N8 Ti2 110.68(16) . . ?
C26 N9 N10 112.0(2) . . ?
C26 N9 C29 130.6(3) . . ?
N10 N9 C29 117.3(2) . . ?
C24 N10 N9 104.9(2) . . ?
C24 N10 Ti2 143.8(2) . . ?
N9 N10 Ti2 111.23(17) . . ?
C32 N11 N12 109.8(2) . . ?
C32 N11 Ti2 177.3(2) . . ?
N12 N11 Ti2 72.85(14) . . ?
C30 N12 N11 108.8(2) . . ?
C30 N12 Ti2 177.3(2) . . ?
N11 N12 Ti2 68.51(14) . . ?
C6 O1 Ti1 126.32(18) . . ?
C12 O3 Ti1 124.28(17) . . ?
C29 O5 Ti2 125.74(18) . . ?
C23 O7 Ti2 125.01(18) . . ?
Ti2 O9 Ti1 148.94(11) . . ?
O9 Ti1 N6 99.74(9) . . ?
O9 Ti1 O1 100.85(8) . . ?
N6 Ti1 O1 80.66(9) . . ?
O9 Ti1 O3 161.65(8) . . ?
N6 Ti1 O3 95.70(9) . . ?
O1 Ti1 O3 91.36(8) . . ?
O9 Ti1 N5 93.69(9) . . ?
N6 Ti1 N5 39.23(9) . . ?
O1 Ti1 N5 119.82(9) . . ?
O3 Ti1 N5 92.00(9) . . ?
O9 Ti1 N4 89.34(9) . . ?
N6 Ti1 N4 121.36(9) . . ?
O1 Ti1 N4 154.07(8) . . ?
O3 Ti1 N4 74.09(8) . . ?
N5 Ti1 N4 82.74(9) . . ?
O9 Ti1 N2 87.90(8) . . ?
N6 Ti1 N2 153.66(9) . . ?
O1 Ti1 N2 73.13(8) . . ?
O3 Ti1 N2 82.56(8) . . ?
N5 Ti1 N2 166.23(9) . . ?
N4 Ti1 N2 83.61(8) . . ?
O9 Ti2 O5 98.89(9) . . ?
O9 Ti2 O7 95.23(8) . . ?
O5 Ti2 O7 150.69(8) . . ?
O9 Ti2 N11 102.07(9) . . ?
O5 Ti2 N11 80.55(9) . . ?
O7 Ti2 N11 121.32(9) . . ?
O9 Ti2 N12 97.70(9) . . ?
O5 Ti2 N12 119.07(9) . . ?
O7 Ti2 N12 83.96(9) . . ?
N11 Ti2 N12 38.64(9) . . ?
O9 Ti2 N8 163.60(9) . . ?
O5 Ti2 N8 86.22(8) . . ?
O7 Ti2 N8 73.79(8) . . ?
N11 Ti2 N8 94.12(9) . . ?
N12 Ti2 N8 93.29(9) . . ?
O9 Ti2 N10 86.79(9) . . ?
O5 Ti2 N10 73.97(9) . . ?
O7 Ti2 N10 81.37(8) . . ?
N11 Ti2 N10 154.06(9) . . ?
N12 Ti2 N10 165.00(9) . . ?
N8 Ti2 N10 79.62(9) . . ?
C3_1 C2_1 C7_1 117.9(8) . . ?
C3_1 C2_1 C1_1 122.1(8) . . ?
C7_1 C2_1 C1_1 120.0(9) . . ?
C2_1 C3_1 C4_1 121.4(9) . . ?
C3_1 C4_1 C5_1 118.9(10) . . ?
C6_1 C5_1 C4_1 120.1(9) . . ?
C7_1 C6_1 C5_1 118.9(8) . . ?
C6_1 C7_1 C2_1 122.5(8) . . ?
C7_2 C2_2 C3_2 118.7(11) . . ?
C7_2 C2_2 C1_2 115.3(12) . . ?
C3_2 C2_2 C1_2 126.0(11) . . ?
C2_2 C3_2 C4_2 120.5(12) . . ?
C5_2 C4_2 C3_2 119.5(13) . . ?
C4_2 C5_2 C6_2 119.2(14) . . ?
C5_2 C6_2 C7_2 120.2(13) . . ?
C2_2 C7_2 C6_2 121.3(12) . . ?

loop_
_geom_bond_atom_site_label_1
_geom_bond_atom_site_label_2
_geom_bond_distance
_geom_bond_site_symmetry_2
_geom_bond_publ_flag
C1 N2 1.332(4) . ?
C1 C2 1.405(4) . ?
C1 C4 1.489(4) . ?
C2 C3 1.357(4) . ?
C3 N1 1.369(4) . ?
C3 C5 1.490(4) . ?
C6 O2 1.208(3) . ?
C6 O1 1.290(3) . ?
C6 N1 1.425(4) . ?
C7 N4 1.337(3) . ?
C7 C8 1.394(4) . ?
C7 C10 1.481(4) . ?
C8 C9 1.373(4) . ?
C9 N3 1.370(3) . ?
C9 C11 1.492(4) . ?
C12 O4 1.209(3) . ?
C12 O3 1.280(3) . ?
C12 N3 1.439(3) . ?
C13 N6 1.341(4) . ?
C13 C14 1.383(4) . ?
C13 C16 1.492(4) . ?
C14 C15 1.389(4) . ?
C15 N5 1.336(4) . ?
C15 C17 1.484(4) . ?
C18 N8 1.330(3) . ?
C18 C19 1.398(4) . ?
C18 C21 1.496(4) . ?
C19 C20 1.362(4) . ?
C20 N7 1.367(4) . ?
C20 C22 1.488(4) . ?
C23 O8 1.215(3) . ?
C23 O7 1.275(3) . ?
C23 N7 1.440(4) . ?
C24 N10 1.342(4) . ?
C24 C25 1.395(4) . ?
C24 C27 1.491(4) . ?
C25 C26 1.358(4) . ?
C26 N9 1.353(4) . ?
C26 C28 1.493(4) . ?
C29 O6 1.203(3) . ?
C29 O5 1.297(3) . ?
C29 N9 1.433(4) . ?
C30 N12 1.333(3) . ?
C30 C31 1.397(4) . ?
C30 C33 1.493(4) . ?
C31 C32 1.402(4) . ?
C32 N11 1.331(4) . ?
C32 C34 1.497(4) . ?
N1 N2 1.372(3) . ?
N2 Ti1 2.244(2) . ?
N3 N4 1.367(3) . ?
N4 Ti1 2.164(2) . ?
N5 N6 1.359(3) . ?
N5 Ti1 2.054(2) . ?
N6 Ti1 1.991(2) . ?
N7 N8 1.370(3) . ?
N8 Ti2 2.214(2) . ?
N9 N10 1.374(3) . ?
N10 Ti2 2.222(2) . ?
N11 N12 1.357(3) . ?
N11 Ti2 2.023(2) . ?
N12 Ti2 2.077(2) . ?
O1 Ti1 1.9930(18) . ?
O3 Ti1 2.0286(19) . ?
O5 Ti2 1.995(2) . ?
O7 Ti2 2.0140(19) . ?
O9 Ti2 1.790(2) . ?
O9 Ti1 1.8164(19) . ?
C1_1 C2_1 1.470(10) . ?
C2_1 C3_1 1.386(9) . ?
C2_1 C7_1 1.387(9) . ?
C3_1 C4_1 1.390(10) . ?
C4_1 C5_1 1.400(10) . ?
C5_1 C6_1 1.397(9) . ?
C6_1 C7_1 1.371(8) . ?
C1_2 C2_2 1.526(13) . ?
C2_2 C7_2 1.365(11) . ?
C2_2 C3_2 1.385(11) . ?
C3_2 C4_2 1.413(11) . ?
C4_2 C5_2 1.378(12) . ?
C5_2 C6_2 1.379(12) . ?
C6_2 C7_2 1.394(11) . ?
